data_7244358
loop_
_publ_author_name
'Dwivedi, Bhavna'
'Kumar, Sunil'
'Das, Dinabandhu'

_publ_section_title
;
 Selective inclusion of p-xylene by bis-hydrazone compounds
;
_journal_issue 6
_journal_name_full CrystEngComm
_journal_page_first 1161
_journal_page_last 1165
_journal_paper_doi 10.1039/D1CE01569A
_journal_volume 24
_journal_year 2022
_chemical_formula_sum 'C44 H38 Br4 N4'
_chemical_formula_weight 942.42
_space_group_crystal_system orthorhombic
_space_group_IT_number 61
_space_group_name_Hall '-P 2ac 2ab'
_space_group_name_H-M_alt 'P b c a'
_atom_sites_solution_hydrogens geom
_audit_creation_method SHELXL-2018/3
_audit_update_record
;
2021-11-22 deposited with the CCDC.	2021-12-30 downloaded from the CCDC.
;
_cell_angle_alpha 90
_cell_angle_beta 90
_cell_angle_gamma 90
_cell_formula_units_Z 4
_cell_length_a 5.8699(2)
_cell_length_b 22.6993(9)
_cell_length_c 29.7060(14)
_cell_measurement_reflns_used 6481
_cell_measurement_temperature 100(2)
_cell_measurement_theta_max 28.2025
_cell_measurement_theta_min 2.73
_cell_volume 3958.1(3)
_computing_cell_refinement 'Bruker SAINT'
_computing_data_collection 'Bruker APEX3'
_computing_data_reduction 'Bruker SAINT'
_computing_molecular_graphics 'Xseed-2017 (Barbour, 2017)'
_computing_structure_refinement 'SHELXL-2018/3 (Sheldrick, 2018)'
_computing_structure_solution 'SHELXT 2018/2 (Sheldrick, 2018)'
_diffrn_ambient_temperature 100(2)
_diffrn_measured_fraction_theta_full 0.999
_diffrn_measured_fraction_theta_max 0.998
_diffrn_measurement_device_type 'Bruker APEX-III Photon-II detector'
_diffrn_measurement_method 'phi and omega scan'
_diffrn_radiation_type MoK\a
_diffrn_radiation_wavelength 0.71073
_diffrn_reflns_av_R_equivalents 0.0818
_diffrn_reflns_av_unetI/netI 0.0740
_diffrn_reflns_Laue_measured_fraction_full 0.999
_diffrn_reflns_Laue_measured_fraction_max 0.998
_diffrn_reflns_limit_h_max 7
_diffrn_reflns_limit_h_min -7
_diffrn_reflns_limit_k_max 23
_diffrn_reflns_limit_k_min -30
_diffrn_reflns_limit_l_max 27
_diffrn_reflns_limit_l_min -39
_diffrn_reflns_number 26627
_diffrn_reflns_point_group_measured_fraction_full 0.999
_diffrn_reflns_point_group_measured_fraction_max 0.998
_diffrn_reflns_theta_full 25.000
_diffrn_reflns_theta_max 28.292
_diffrn_reflns_theta_min 2.258
_diffrn_source microfocus
_exptl_absorpt_coefficient_mu 4.104
_exptl_absorpt_correction_T_max 0.7457
_exptl_absorpt_correction_T_min 0.5470
_exptl_absorpt_correction_type multi-scan
_exptl_absorpt_process_details SADABS
_exptl_crystal_colour 'light yellow'
_exptl_crystal_density_diffrn 1.581
_exptl_crystal_description block
_exptl_crystal_F_000 1880
_exptl_crystal_size_max 0.330
_exptl_crystal_size_mid 0.240
_exptl_crystal_size_min 0.110
_refine_diff_density_max 0.565
_refine_diff_density_min -0.580
_refine_diff_density_rms 0.126
_refine_ls_extinction_method none
_refine_ls_goodness_of_fit_ref 1.046
_refine_ls_hydrogen_treatment constr
_refine_ls_matrix_type full
_refine_ls_number_parameters 237
_refine_ls_number_reflns 4908
_refine_ls_number_restraints 0
_refine_ls_restrained_S_all 1.046
_refine_ls_R_factor_all 0.0943
_refine_ls_R_factor_gt 0.0514
_refine_ls_shift/su_max 0.001
_refine_ls_shift/su_mean 0.000
_refine_ls_structure_factor_coef Fsqd
_refine_ls_weighting_details 'w=1/[\s^2^(Fo^2^)+(0.0190P)^2^+11.8518P] where P=(Fo^2^+2Fc^2^)/3'
_refine_ls_weighting_scheme calc
_refine_ls_wR_factor_gt 0.0783
_refine_ls_wR_factor_ref 0.0878
_reflns_Friedel_coverage 0.000
_reflns_number_gt 3362
_reflns_number_total 4908
_reflns_threshold_expression 'I > 2\s(I)'
_cod_data_source_file d1ce01569a2.cif
_cod_data_source_block Bromo
_cod_database_code 7244358
_shelx_shelxl_version_number 2018/3
_shelx_space_group_comment
;
The symmetry employed for this shelxl refinement is uniquely defined
by the following loop, which should always be used as a source of
symmetry information in preference to the above space-group names.
They are only intended as comments.
;
_shelx_estimated_absorpt_t_min 0.345
_shelx_estimated_absorpt_t_max 0.661

loop_
_space_group_symop_operation_xyz
'x, y, z'
'-x+1/2, -y, z+1/2'
'x+1/2, -y+1/2, -z'
'-x, y+1/2, -z+1/2'
'-x, -y, -z'
'x-1/2, y, -z-1/2'
'-x-1/2, y-1/2, z'
'x, -y-1/2, z-1/2'

loop_
_atom_site_label
_atom_site_type_symbol
_atom_site_fract_x
_atom_site_fract_y
_atom_site_fract_z
_atom_site_U_iso_or_equiv
_atom_site_adp_type
_atom_site_occupancy
_atom_site_site_symmetry_order
_atom_site_calc_flag
_atom_site_refinement_flags_posn
_atom_site_refinement_flags_adp
_atom_site_refinement_flags_occupancy
_atom_site_disorder_assembly
_atom_site_disorder_group
Br1 Br 0.21776(7) 0.55454(2) 0.29492(2) 0.01941(11) Uani 1 1 d . . . . .
Br2 Br 1.01712(7) 0.91917(2) 0.43638(2) 0.02128(11) Uani 1 1 d . . . . .
N1 N 0.9608(5) 0.55962(13) 0.46328(10) 0.0144(7) Uani 1 1 d . . . . .
N2 N 0.9838(5) 0.62064(13) 0.46851(10) 0.0126(7) Uani 1 1 d . . . . .
C1 C 0.8731(6) 0.65088(16) 0.43872(13) 0.0112(8) Uani 1 1 d . . . . .
C14 C 1.0037(6) 0.53179(16) 0.50009(12) 0.0125(8) Uani 1 1 d . . . . .
H14 H 1.039573 0.552706 0.526864 0.015 Uiso 1 1 calc R U . . .
C11 C 0.4219(6) 0.58182(16) 0.33979(12) 0.0135(8) Uani 1 1 d . . . . .
C12 C 0.6188(7) 0.60990(16) 0.32677(13) 0.0142(8) Uani 1 1 d . . . . .
H12 H 0.654903 0.613983 0.295749 0.017 Uiso 1 1 calc R U . . .
C10 C 0.3682(7) 0.57368(16) 0.38468(13) 0.0143(8) Uani 1 1 d . . . . .
H10 H 0.232474 0.553805 0.393207 0.017 Uiso 1 1 calc R U . . .
C13 C 0.7633(7) 0.63206(16) 0.35922(12) 0.0140(8) Uani 1 1 d . . . . .
H13 H 0.897761 0.652300 0.350392 0.017 Uiso 1 1 calc R U . . .
C5 C 0.9716(6) 0.83610(15) 0.43787(13) 0.0142(8) Uani 1 1 d . . . . .
C8 C 0.7146(7) 0.62515(15) 0.40450(12) 0.0126(8) Uani 1 1 d . . . . .
C2 C 0.9062(6) 0.71552(16) 0.43876(12) 0.0121(8) Uani 1 1 d . . . . .
C4 C 0.7736(7) 0.81340(16) 0.41999(12) 0.0134(8) Uani 1 1 d . . . . .
H4 H 0.660135 0.838639 0.407805 0.016 Uiso 1 1 calc R U . . .
C6 C 1.1379(7) 0.80034(16) 0.45628(12) 0.0137(8) Uani 1 1 d . . . . .
H6 H 1.273163 0.817074 0.468296 0.016 Uiso 1 1 calc R U . . .
C9 C 0.5177(7) 0.59527(16) 0.41705(13) 0.0156(8) Uani 1 1 d . . . . .
H9 H 0.484909 0.589563 0.448060 0.019 Uiso 1 1 calc R U . . .
C16 C 0.3209(6) 0.84457(17) 0.33643(13) 0.0161(9) Uani 1 1 d . . . . .
H16 H 0.178356 0.848920 0.351210 0.019 Uiso 1 1 calc R U . . .
C18 C 0.6700(7) 0.88879(17) 0.30945(13) 0.0175(9) Uani 1 1 d . . . . .
C3 C 0.7441(6) 0.75286(16) 0.42022(12) 0.0136(8) Uani 1 1 d . . . . .
H3 H 0.609957 0.736531 0.407399 0.016 Uiso 1 1 calc R U . . .
C15 C 0.3863(7) 0.78968(17) 0.32122(13) 0.0160(9) Uani 1 1 d . . . . .
C7 C 1.1056(6) 0.74005(17) 0.45706(12) 0.0134(8) Uani 1 1 d . . . . .
H7 H 1.218158 0.715185 0.469964 0.016 Uiso 1 1 calc R U . . .
C17 C 0.4590(7) 0.89346(18) 0.33054(13) 0.0195(9) Uani 1 1 d . . . . .
H17 H 0.408832 0.930793 0.341077 0.023 Uiso 1 1 calc R U . . .
C19 C 0.7360(7) 0.83343(17) 0.29408(13) 0.0183(8) Uani 1 1 d . . . . .
H19 H 0.878465 0.828895 0.279291 0.022 Uiso 1 1 calc R U . . .
C20 C 0.5969(7) 0.78505(18) 0.30009(13) 0.0175(9) Uani 1 1 d . . . . .
H20 H 0.646175 0.747663 0.289524 0.021 Uiso 1 1 calc R U . . .
C21 C 0.2339(7) 0.73677(18) 0.32779(14) 0.0228(10) Uani 1 1 d . . . . .
H21A H 0.293841 0.712335 0.352278 0.034 Uiso 1 1 calc R U . . .
H21B H 0.229228 0.713652 0.299950 0.034 Uiso 1 1 calc R U . . .
H21C H 0.079735 0.749997 0.335422 0.034 Uiso 1 1 calc R U . . .
C22 C 0.8203(7) 0.94185(18) 0.30266(15) 0.0273(11) Uani 1 1 d . . . . .
H22A H 0.895345 0.951872 0.331112 0.041 Uiso 1 1 calc R U . . .
H22B H 0.727417 0.975233 0.292609 0.041 Uiso 1 1 calc R U . . .
H22C H 0.935807 0.932960 0.279834 0.041 Uiso 1 1 calc R U . . .

loop_
_atom_site_aniso_label
_atom_site_aniso_U_11
_atom_site_aniso_U_22
_atom_site_aniso_U_33
_atom_site_aniso_U_23
_atom_site_aniso_U_13
_atom_site_aniso_U_12
Br1 0.0214(2) 0.0218(2) 0.01503(19) -0.00223(17) -0.00497(18) -0.00368(19)
Br2 0.0245(2) 0.01416(18) 0.0252(2) -0.00155(18) 0.0004(2) -0.00221(19)
N1 0.0155(17) 0.0115(15) 0.0160(18) 0.0004(13) 0.0004(14) -0.0014(14)
N2 0.0153(17) 0.0103(15) 0.0121(17) 0.0024(13) 0.0007(14) 0.0011(14)
C1 0.0126(18) 0.0137(19) 0.0074(19) 0.0009(16) 0.0029(16) 0.0007(16)
C14 0.0083(18) 0.0191(19) 0.010(2) 0.0004(15) -0.0018(16) 0.0036(18)
C11 0.020(2) 0.0111(18) 0.0097(19) -0.0013(16) -0.0051(16) 0.0042(17)
C12 0.020(2) 0.0127(19) 0.009(2) 0.0003(15) 0.0027(17) -0.0010(17)
C10 0.014(2) 0.016(2) 0.013(2) 0.0042(16) 0.0023(16) -0.0016(16)
C13 0.015(2) 0.0129(19) 0.014(2) 0.0007(15) 0.0028(17) -0.0021(17)
C5 0.017(2) 0.0123(18) 0.013(2) -0.0008(16) 0.0048(18) 0.0011(17)
C8 0.017(2) 0.0080(17) 0.0131(19) 0.0019(14) -0.0011(17) 0.0009(17)
C2 0.0165(19) 0.0131(19) 0.0067(19) -0.0002(16) 0.0028(16) 0.0003(16)
C4 0.013(2) 0.0141(19) 0.0135(19) -0.0016(15) -0.0032(17) 0.0019(17)
C6 0.014(2) 0.017(2) 0.010(2) -0.0032(16) -0.0006(16) -0.0016(17)
C9 0.018(2) 0.019(2) 0.0100(19) 0.0035(15) -0.0006(17) 0.0004(18)
C16 0.0083(19) 0.024(2) 0.017(2) 0.0055(17) 0.0002(16) 0.0029(17)
C18 0.016(2) 0.021(2) 0.016(2) 0.0096(17) -0.0037(17) -0.0023(18)
C3 0.013(2) 0.020(2) 0.0085(19) 0.0000(15) -0.0002(16) -0.0003(17)
C15 0.014(2) 0.022(2) 0.012(2) 0.0056(17) -0.0072(17) 0.0004(18)
C7 0.0124(19) 0.020(2) 0.0077(19) 0.0013(16) -0.0031(16) 0.0034(17)
C17 0.023(2) 0.017(2) 0.019(2) 0.0042(17) -0.0040(18) 0.0040(19)
C19 0.013(2) 0.026(2) 0.016(2) 0.0066(18) 0.0009(19) 0.0006(18)
C20 0.016(2) 0.021(2) 0.015(2) -0.0013(17) -0.0028(17) 0.0069(18)
C21 0.017(2) 0.025(2) 0.026(2) 0.0040(18) 0.0004(19) -0.0038(19)
C22 0.018(2) 0.021(2) 0.042(3) 0.012(2) 0.001(2) 0.000(2)

loop_
_atom_type_symbol
_atom_type_description
_atom_type_scat_dispersion_real
_atom_type_scat_dispersion_imag
_atom_type_scat_source
C C 0.0033 0.0016 'International Tables Vol C Tables 4.2.6.8 and 6.1.1.4'
H H 0.0000 0.0000 'International Tables Vol C Tables 4.2.6.8 and 6.1.1.4'
N N 0.0061 0.0033 'International Tables Vol C Tables 4.2.6.8 and 6.1.1.4'
Br Br -0.2901 2.4595 'International Tables Vol C Tables 4.2.6.8 and 6.1.1.4'

loop_
_geom_angle_atom_site_label_1
_geom_angle_atom_site_label_2
_geom_angle_atom_site_label_3
_geom_angle
_geom_angle_site_symmetry_1
_geom_angle_site_symmetry_3
_geom_angle_publ_flag
C14 N1 N2 111.9(3) . . ?
C1 N2 N1 113.6(3) . . ?
N2 C1 C2 117.3(3) . . ?
N2 C1 C8 124.7(3) . . ?
C2 C1 C8 118.0(3) . . ?
N1 C14 C14 118.8(4) . 5_766 ?
N1 C14 H14 120.6 . . ?
C14 C14 H14 120.6 5_766 . ?
C12 C11 C10 121.6(4) . . ?
C12 C11 Br1 119.0(3) . . ?
C10 C11 Br1 119.4(3) . . ?
C11 C12 C13 119.3(4) . . ?
C11 C12 H12 120.4 . . ?
C13 C12 H12 120.4 . . ?
C11 C10 C9 118.4(4) . . ?
C11 C10 H10 120.8 . . ?
C9 C10 H10 120.8 . . ?
C12 C13 C8 120.7(4) . . ?
C12 C13 H13 119.6 . . ?
C8 C13 H13 119.6 . . ?
C4 C5 C6 121.9(3) . . ?
C4 C5 Br2 118.7(3) . . ?
C6 C5 Br2 119.4(3) . . ?
C13 C8 C9 119.2(4) . . ?
C13 C8 C1 119.2(3) . . ?
C9 C8 C1 121.6(3) . . ?
C3 C2 C7 118.8(3) . . ?
C3 C2 C1 121.0(3) . . ?
C7 C2 C1 120.2(3) . . ?
C5 C4 C3 118.3(4) . . ?
C5 C4 H4 120.8 . . ?
C3 C4 H4 120.8 . . ?
C7 C6 C5 119.4(4) . . ?
C7 C6 H6 120.3 . . ?
C5 C6 H6 120.3 . . ?
C10 C9 C8 120.7(4) . . ?
C10 C9 H9 119.6 . . ?
C8 C9 H9 119.6 . . ?
C15 C16 C17 121.3(4) . . ?
C15 C16 H16 119.4 . . ?
C17 C16 H16 119.4 . . ?
C19 C18 C17 117.7(4) . . ?
C19 C18 C22 121.0(4) . . ?
C17 C18 C22 121.4(4) . . ?
C4 C3 C2 121.5(4) . . ?
C4 C3 H3 119.3 . . ?
C2 C3 H3 119.3 . . ?
C16 C15 C20 117.6(4) . . ?
C16 C15 C21 120.7(4) . . ?
C20 C15 C21 121.7(4) . . ?
C6 C7 C2 120.0(4) . . ?
C6 C7 H7 120.0 . . ?
C2 C7 H7 120.0 . . ?
C16 C17 C18 121.1(4) . . ?
C16 C17 H17 119.5 . . ?
C18 C17 H17 119.5 . . ?
C20 C19 C18 120.7(4) . . ?
C20 C19 H19 119.6 . . ?
C18 C19 H19 119.6 . . ?
C19 C20 C15 121.6(4) . . ?
C19 C20 H20 119.2 . . ?
C15 C20 H20 119.2 . . ?
C15 C21 H21A 109.5 . . ?
C15 C21 H21B 109.5 . . ?
H21A C21 H21B 109.5 . . ?
C15 C21 H21C 109.5 . . ?
H21A C21 H21C 109.5 . . ?
H21B C21 H21C 109.5 . . ?
C18 C22 H22A 109.5 . . ?
C18 C22 H22B 109.5 . . ?
H22A C22 H22B 109.5 . . ?
C18 C22 H22C 109.5 . . ?
H22A C22 H22C 109.5 . . ?
H22B C22 H22C 109.5 . . ?

loop_
_geom_bond_atom_site_label_1
_geom_bond_atom_site_label_2
_geom_bond_distance
_geom_bond_site_symmetry_2
_geom_bond_publ_flag
Br1 C11 1.896(4) . ?
Br2 C5 1.905(4) . ?
N1 C14 1.287(5) . ?
N1 N2 1.400(4) . ?
N2 C1 1.295(5) . ?
C1 C2 1.480(5) . ?
C1 C8 1.497(5) . ?
C14 C14 1.444(7) 5_766 ?
C14 H14 0.9500 . ?
C11 C12 1.376(5) . ?
C11 C10 1.383(5) . ?
C12 C13 1.379(5) . ?
C12 H12 0.9500 . ?
C10 C9 1.391(5) . ?
C10 H10 0.9500 . ?
C13 C8 1.384(5) . ?
C13 H13 0.9500 . ?
C5 C4 1.378(5) . ?
C5 C6 1.382(5) . ?
C8 C9 1.391(5) . ?
C2 C3 1.388(5) . ?
C2 C7 1.405(5) . ?
C4 C3 1.385(5) . ?
C4 H4 0.9500 . ?
C6 C7 1.382(5) . ?
C6 H6 0.9500 . ?
C9 H9 0.9500 . ?
C16 C15 1.380(5) . ?
C16 C17 1.385(5) . ?
C16 H16 0.9500 . ?
C18 C19 1.392(5) . ?
C18 C17 1.392(6) . ?
C18 C22 1.506(5) . ?
C3 H3 0.9500 . ?
C15 C20 1.390(6) . ?
C15 C21 1.510(5) . ?
C7 H7 0.9500 . ?
C17 H17 0.9500 . ?
C19 C20 1.380(5) . ?
C19 H19 0.9500 . ?
C20 H20 0.9500 . ?
C21 H21A 0.9800 . ?
C21 H21B 0.9800 . ?
C21 H21C 0.9800 . ?
C22 H22A 0.9800 . ?
C22 H22B 0.9800 . ?
C22 H22C 0.9800 . ?
